data_7154329
loop_
_publ_author_name
'Ear, Alexandre'
'Amand, S\'everine'
'Blanchard, Florent'
'Blond, Alain'
'Dubost, Lionel'
'Buisson, Didier'
'Nay, Bastien'

_publ_section_title
;
 Direct biosynthetic cyclization of a distorted paracyclophane highlighted
 by double isotopic labelling of l-tyrosine.
;
_journal_issue 12
_journal_name_full 'Organic &amp; biomolecular chemistry'
_journal_page_first 3662
_journal_page_last 3666
_journal_paper_doi 10.1039/c5ob00114e
_journal_volume 13
_journal_year 2015
_chemical_absolute_configuration ad
_chemical_formula_sum 'C64 H81 N3 O12'
_chemical_formula_weight 1084.31
_space_group_crystal_system monoclinic
_space_group_IT_number 5
_space_group_name_Hall 'C 2y'
_space_group_name_H-M_alt 'C 1 2 1'
_symmetry_space_group_name_Hall 'C 2y'
_symmetry_space_group_name_H-M 'C 1 2 1'
_atom_sites_solution_hydrogens mixed
_atom_sites_solution_primary direct
_atom_sites_solution_secondary difmap
_audit_creation_method SHELXL-2014/6
_cell_angle_alpha 90
_cell_angle_beta 120.418(9)
_cell_angle_gamma 90
_cell_formula_units_Z 4
_cell_length_a 34.802(2)
_cell_length_b 8.7586(5)
_cell_length_c 22.5029(16)
_cell_measurement_reflns_used 6040
_cell_measurement_temperature 293(2)
_cell_measurement_theta_max 68.2
_cell_measurement_theta_min 2.3
_cell_volume 5915.1(8)
_computing_cell_refinement 'CrystalClear-SM Expert 2.0 r4 (Rigaku, 2009)'
_computing_data_collection 'CrystalClear-SM Expert 2.0 r4 (Rigaku, 2009)'
_computing_data_reduction 'CrystalClear-SM Expert 2.0 r4 (Rigaku, 2009)'
_computing_structure_refinement 'SHELXL-2014/6 (Sheldrick, 2014)'
_computing_structure_solution 'SHELXS97 (Sheldrick, 2008)'
_diffrn_ambient_temperature 293(2)
_diffrn_detector_area_resol_mean 10
_diffrn_detector_type 'RAPID II large area curved imaging plate detector '
_diffrn_measured_fraction_theta_full 0.998
_diffrn_measured_fraction_theta_max 0.998
_diffrn_measurement_device 'partial \c, three-axis goniometer diffractometer'
_diffrn_measurement_device_type 'Rigaku rapid II RAXIS conversion'
_diffrn_measurement_method 'profile data from \w-scans'
_diffrn_radiation_monochromator 'Confocal Max-Flux Osmic optics'
_diffrn_radiation_type CuK\a
_diffrn_radiation_wavelength 1.54187
_diffrn_reflns_av_R_equivalents 0.0894
_diffrn_reflns_av_unetI/netI 0.0940
_diffrn_reflns_Laue_measured_fraction_full 0.998
_diffrn_reflns_Laue_measured_fraction_max 0.998
_diffrn_reflns_limit_h_max 36
_diffrn_reflns_limit_h_min -41
_diffrn_reflns_limit_k_max 10
_diffrn_reflns_limit_k_min -7
_diffrn_reflns_limit_l_max 27
_diffrn_reflns_limit_l_min -27
_diffrn_reflns_number 26382
_diffrn_reflns_point_group_measured_fraction_full 0.840
_diffrn_reflns_point_group_measured_fraction_max 0.837
_diffrn_reflns_theta_full 67.687
_diffrn_reflns_theta_max 68.245
_diffrn_reflns_theta_min 2.277
_diffrn_source 'Rotating Anode'
_diffrn_source_type 'Rigaku micromax 007HF 1.2kW'
_exptl_absorpt_coefficient_mu 0.674
_exptl_absorpt_correction_T_max 1.0
_exptl_absorpt_correction_T_min 0.740
_exptl_absorpt_correction_type multi-scan
_exptl_absorpt_process_details 'FS_ABSCOR (Rigaku, 2009)'
_exptl_crystal_colour white
_exptl_crystal_density_diffrn 1.218
_exptl_crystal_density_method 'not measured'
_exptl_crystal_description block
_exptl_crystal_F_000 2328
_exptl_crystal_size_max 0.220
_exptl_crystal_size_mid 0.160
_exptl_crystal_size_min 0.110
_refine_diff_density_max 0.292
_refine_diff_density_min -0.279
_refine_diff_density_rms 0.046
_refine_ls_abs_structure_details
;
 Flack x determined using 1639 quotients [(I+)-(I-)]/[(I+)+(I-)]
 (Parsons, Flack and Wagner, Acta Cryst. B69 (2013) 249-259).
;
_refine_ls_abs_structure_Flack -0.14(16)
_refine_ls_extinction_method none
_refine_ls_goodness_of_fit_ref 1.026
_refine_ls_hydrogen_treatment mixed
_refine_ls_matrix_type full
_refine_ls_number_parameters 711
_refine_ls_number_reflns 9069
_refine_ls_number_restraints 7
_refine_ls_restrained_S_all 1.028
_refine_ls_R_factor_all 0.0927
_refine_ls_R_factor_gt 0.0658
_refine_ls_shift/su_max 0.000
_refine_ls_shift/su_mean 0.000
_refine_ls_structure_factor_coef Fsqd
_refine_ls_weighting_details 'w=1/[\s^2^(Fo^2^)+(0.0858P)^2^] where P=(Fo^2^+2Fc^2^)/3'
_refine_ls_weighting_scheme calc
_refine_ls_wR_factor_gt 0.1511
_refine_ls_wR_factor_ref 0.1897
_reflns_Friedel_coverage 0.566
_reflns_Friedel_fraction_full 0.657
_reflns_Friedel_fraction_max 0.651
_reflns_number_gt 5371
_reflns_number_total 9069
_reflns_threshold_expression 'I > 2\s(I)'
_cod_data_source_file c5ob00114e2.cif
_cod_data_source_block shelx
_cod_depositor_comments 'Adding full bibliography for 7154329.cif.'
_cod_original_cell_volume 5915.2(8)
_cod_database_code 7154329
_shelx_space_group_comment
;
The symmetry employed for this shelxl refinement is uniquely defined
by the following loop, which should always be used as a source of
symmetry information in preference to the above space-group names.
They are only intended as comments.
;
_shelx_estimated_absorpt_t_min 0.866
_shelx_estimated_absorpt_t_max 0.930
_shelxl_version_number 2014/6

loop_
_space_group_symop_operation_xyz
'x, y, z'
'-x, y, -z'
'x+1/2, y+1/2, z'
'-x+1/2, y+1/2, -z'

loop_
_atom_site_label
_atom_site_type_symbol
_atom_site_fract_x
_atom_site_fract_y
_atom_site_fract_z
_atom_site_U_iso_or_equiv
_atom_site_adp_type
_atom_site_occupancy
_atom_site_site_symmetry_order
_atom_site_calc_flag
_atom_site_refinement_flags_posn
_atom_site_refinement_flags_adp
_atom_site_refinement_flags_occupancy
_atom_site_disorder_assembly
_atom_site_disorder_group
C1 C 0.4163(2) 0.7249(11) 0.8315(4) 0.105(3) Uani 1 1 d . . . . .
H1A H 0.4175 0.6278 0.8491 0.126 Uiso 1 1 calc R U . . .
H1B H 0.4161 0.8106 0.8557 0.126 Uiso 1 1 calc R U . . .
C1' C 0.4513(2) 0.7392(8) 0.5544(3) 0.0693(17) Uani 1 1 d . . . . .
H1' H 0.4804 0.6920 0.5702 0.083 Uiso 1 1 calc R U . . .
C1A' C 0.27990(18) 0.6221(8) 0.4503(3) 0.0646(16) Uani 1 1 d . . . . .
H1A' H 0.2586 0.5381 0.4386 0.077 Uiso 1 1 calc R U . . .
C1A C 0.3157(2) 0.6885(11) 0.1692(4) 0.101(2) Uani 1 1 d . . . . .
H1AA H 0.3227 0.5961 0.1565 0.121 Uiso 1 1 calc R U . . .
H1AB H 0.3078 0.7723 0.1399 0.121 Uiso 1 1 calc R U . . .
C2' C 0.4442(2) 0.9094(9) 0.5367(3) 0.0711(18) Uani 1 1 d . . . . .
C2 C 0.4150(2) 0.7411(10) 0.7722(3) 0.085(2) Uani 1 1 d . . . . .
H2 H 0.4139 0.8397 0.7561 0.102 Uiso 1 1 calc R U . . .
C2A C 0.3169(2) 0.7006(9) 0.2287(4) 0.083(2) Uani 1 1 d . . . . .
H2A H 0.3096 0.7952 0.2390 0.099 Uiso 1 1 calc R U . . .
C2A' C 0.2667(2) 0.7824(8) 0.4579(3) 0.0685(16) Uani 1 1 d . . . . .
C3' C 0.4865(2) 1.0045(9) 0.5754(3) 0.083(2) Uani 1 1 d . . . . .
H3'A H 0.5043 0.9912 0.5536 0.100 Uiso 1 1 calc R U . . .
H3'B H 0.4785 1.1116 0.5718 0.100 Uiso 1 1 calc R U . . .
C3 C 0.41529(18) 0.6112(9) 0.7292(3) 0.0716(17) Uani 1 1 d . . . . .
H3 H 0.3871 0.6175 0.6853 0.086 Uiso 1 1 calc R U . . .
C3A' C 0.21611(19) 0.8106(9) 0.4146(3) 0.0765(19) Uani 1 1 d . . . . .
H3A H 0.2017 0.7640 0.4373 0.092 Uiso 1 1 calc R U . . .
H3B H 0.2104 0.9195 0.4115 0.092 Uiso 1 1 calc R U . . .
C3A C 0.32884(18) 0.5774(8) 0.2807(3) 0.0653(16) Uani 1 1 d . . . . .
H3C H 0.3544 0.6160 0.3233 0.078 Uiso 1 1 calc R U . . .
C4 C 0.4172(2) 0.4561(9) 0.7558(3) 0.080(2) Uani 1 1 d . . . . .
H4 H 0.3913 0.4209 0.7536 0.096 Uiso 1 1 calc R U . . .
C4' C 0.5143(2) 0.9620(9) 0.6505(3) 0.0740(19) Uani 1 1 d . . . . .
C4A C 0.34369(19) 0.4322(9) 0.2653(3) 0.0772(19) Uani 1 1 d . . . . .
H4A H 0.3715 0.4332 0.2688 0.093 Uiso 1 1 calc R U . . .
C4A' C 0.1968(2) 0.7464(9) 0.3438(3) 0.0732(18) Uani 1 1 d . . . . .
C5' C 0.5050(2) 1.0190(9) 0.6996(3) 0.0804(19) Uani 1 1 d . . . . .
H5' H 0.4859 1.1019 0.6888 0.096 Uiso 1 1 calc R U . . .
C5 C 0.45163(19) 0.3606(8) 0.7828(3) 0.0694(17) Uani 1 1 d . . . . .
C5A' C 0.17945(19) 0.6006(10) 0.3297(3) 0.0774(19) Uani 1 1 d . . . . .
H5A' H 0.1729 0.5528 0.3604 0.093 Uiso 1 1 calc R U . . .
C5A C 0.3215(2) 0.2986(8) 0.2468(3) 0.0758(19) Uani 1 1 d . . . . .
C6 C 0.49659(17) 0.4005(8) 0.7923(3) 0.0637(16) Uani 1 1 d . . . . .
H6 H 0.5030 0.3277 0.7654 0.076 Uiso 1 1 calc R U . . .
C6' C 0.5239(2) 0.9533(8) 0.7639(3) 0.0754(18) Uani 1 1 d . . . . .
H6' H 0.5182 0.9943 0.7968 0.090 Uiso 1 1 calc R U . . .
C6A C 0.27566(18) 0.2823(7) 0.2383(3) 0.0682(17) Uani 1 1 d . . . . .
H6A H 0.2781 0.2075 0.2724 0.082 Uiso 1 1 calc R U . . .
C6A' C 0.17159(17) 0.5245(8) 0.2712(3) 0.0739(18) Uani 1 1 d . . . . .
H6A' H 0.1610 0.4246 0.2636 0.089 Uiso 1 1 calc R U . . .
C7 C 0.53752(18) 0.4019(8) 0.8678(3) 0.0642(16) Uani 1 1 d . . . . .
C7' C 0.55089(19) 0.8289(9) 0.7799(3) 0.0708(17) Uani 1 1 d . . . . .
C7A' C 0.17954(17) 0.5979(9) 0.2232(3) 0.0675(17) Uani 1 1 d . . . . .
C7A C 0.23571(18) 0.2300(8) 0.1656(3) 0.0678(16) Uani 1 1 d . . . . .
C8' C 0.56483(19) 0.7778(9) 0.7355(3) 0.080(2) Uani 1 1 d . . . . .
H8' H 0.5859 0.7004 0.7483 0.096 Uiso 1 1 calc R U . . .
C8 C 0.5389(2) 0.2898(8) 0.9207(3) 0.0780(19) Uani 1 1 d . . . . .
H8A H 0.5435 0.1875 0.9090 0.094 Uiso 1 1 calc R U . . .
H8B H 0.5103 0.2913 0.9185 0.094 Uiso 1 1 calc R U . . .
C8A' C 0.19144(18) 0.7498(8) 0.2328(3) 0.0691(17) Uani 1 1 d . . . . .
H8A' H 0.1936 0.8033 0.1990 0.083 Uiso 1 1 calc R U . . .
C8A C 0.24486(19) 0.1194(9) 0.1214(3) 0.0789(19) Uani 1 1 d . . . . .
H8AA H 0.2698 0.1569 0.1178 0.095 Uiso 1 1 calc R U . . .
H8AB H 0.2530 0.0204 0.1437 0.095 Uiso 1 1 calc R U . . .
C9' C 0.5460(2) 0.8471(9) 0.6708(3) 0.081(2) Uani 1 1 d . . . . .
H94 H 0.5551 0.8152 0.6403 0.097 Uiso 1 1 calc R U . . .
C9 C 0.5756(2) 0.3263(9) 0.9944(3) 0.082(2) Uani 1 1 d . . . . .
H9 H 0.6044 0.3168 0.9968 0.099 Uiso 1 1 calc R U . . .
C9A' C 0.20000(18) 0.8215(8) 0.2918(3) 0.0708(17) Uani 1 1 d . . . . .
H9A' H 0.2082 0.9238 0.2976 0.085 Uiso 1 1 calc R U . . .
C9A C 0.2044(2) 0.1017(10) 0.0493(3) 0.084(2) Uani 1 1 d . . . . .
H9A H 0.1799 0.0594 0.0538 0.101 Uiso 1 1 calc R U . . .
C10 C 0.5709(2) 0.4892(9) 1.0129(3) 0.081(2) Uani 1 1 d . . . . .
H10A H 0.5961 0.5120 1.0581 0.098 Uiso 1 1 calc R U . . .
H10B H 0.5442 0.4958 1.0160 0.098 Uiso 1 1 calc R U . . .
C10A C 0.1898(2) 0.2554(9) 0.0144(3) 0.084(2) Uani 1 1 d . . . . .
H10D H 0.1628 0.2417 -0.0297 0.101 Uiso 1 1 calc R U . . .
H10E H 0.2126 0.2932 0.0054 0.101 Uiso 1 1 calc R U . . .
C11 C 0.56840(19) 0.6118(9) 0.9624(3) 0.0743(18) Uani 1 1 d . . . . .
H11 H 0.5970 0.6148 0.9637 0.089 Uiso 1 1 calc R U . . .
C11A C 0.1813(2) 0.3763(9) 0.0551(3) 0.080(2) Uani 1 1 d . . . . .
H11A H 0.1557 0.3436 0.0590 0.097 Uiso 1 1 calc R U . . .
C12 C 0.53239(18) 0.5633(8) 0.8907(3) 0.0692(17) Uani 1 1 d . . . . .
H212 H 0.5050 0.5589 0.8927 0.083 Uiso 1 1 calc R U . . .
C12A C 0.22185(18) 0.3848(8) 0.1274(3) 0.0657(16) Uani 1 1 d . . . . .
H12A H 0.2467 0.4146 0.1210 0.079 Uiso 1 1 calc R U . . .
C13 C 0.52165(18) 0.6669(8) 0.8306(3) 0.0684(17) Uani 1 1 d . . . . .
H13 H 0.5010 0.7464 0.8278 0.082 Uiso 1 1 calc R U . . .
C13A C 0.22262(16) 0.4969(7) 0.1791(3) 0.0621(16) Uani 1 1 d . . . . .
H13A H 0.2331 0.5965 0.1732 0.074 Uiso 1 1 calc R U . . .
C14 C 0.49803(17) 0.5647(7) 0.7663(3) 0.0630(16) Uani 1 1 d . . . . .
H14 H 0.5171 0.5604 0.7458 0.076 Uiso 1 1 calc R U . . .
C14A C 0.25633(17) 0.4305(7) 0.2503(3) 0.0639(16) Uani 1 1 d . . . . .
H14A H 0.2395 0.4009 0.2726 0.077 Uiso 1 1 calc R U . . .
C15 C 0.45271(16) 0.6326(8) 0.7113(3) 0.0624(16) Uani 1 1 d . . . . .
H15 H 0.4572 0.7428 0.7106 0.075 Uiso 1 1 calc R U . . .
C15A C 0.29136(16) 0.5497(7) 0.2977(3) 0.0601(15) Uani 1 1 d . . . . .
H15A H 0.2754 0.6468 0.2893 0.072 Uiso 1 1 calc R U . . .
C16 C 0.43751(18) 0.5752(9) 0.6401(3) 0.0681(16) Uani 1 1 d . . . . .
C16A C 0.30967(18) 0.5121(8) 0.3731(3) 0.0651(16) Uani 1 1 d . . . . .
C17 C 0.42434(17) 0.6958(7) 0.5858(3) 0.0595(15) Uani 1 1 d . . . . .
C17A C 0.30800(17) 0.6289(8) 0.4191(3) 0.0620(15) Uani 1 1 d . . . . .
C18 C 0.39928(19) 0.8393(8) 0.5843(3) 0.0634(16) Uani 1 1 d . . . . .
C18A C 0.31320(19) 0.7970(8) 0.4099(3) 0.0647(16) Uani 1 1 d . . . . .
C19 C 0.5746(2) 0.2127(10) 1.0452(3) 0.107(3) Uani 1 1 d . . . . .
H19A H 0.5463 0.2193 1.0430 0.160 Uiso 1 1 calc R U . . .
H19B H 0.5980 0.2365 1.0911 0.160 Uiso 1 1 calc R U . . .
H19C H 0.5787 0.1110 1.0334 0.160 Uiso 1 1 calc R U . . .
C19A C 0.2144(3) -0.0100(11) 0.0065(4) 0.110(3) Uani 1 1 d . . . . .
H19D H 0.2369 0.0325 -0.0013 0.165 Uiso 1 1 calc R U . . .
H19E H 0.1878 -0.0277 -0.0369 0.165 Uiso 1 1 calc R U . . .
H19F H 0.2248 -0.1048 0.0310 0.165 Uiso 1 1 calc R U . . .
C20 C 0.5591(2) 0.7695(9) 0.9809(3) 0.092(2) Uani 1 1 d . . . . .
H20A H 0.5626 0.8453 0.9532 0.138 Uiso 1 1 calc R U . . .
H20B H 0.5796 0.7897 1.0287 0.138 Uiso 1 1 calc R U . . .
H20C H 0.5292 0.7728 0.9725 0.138 Uiso 1 1 calc R U . . .
C20A C 0.1703(2) 0.5310(9) 0.0190(3) 0.095(2) Uani 1 1 d . . . . .
H20D H 0.1662 0.6051 0.0467 0.143 Uiso 1 1 calc R U . . .
H20E H 0.1434 0.5227 -0.0250 0.143 Uiso 1 1 calc R U . . .
H20F H 0.1943 0.5624 0.0124 0.143 Uiso 1 1 calc R U . . .
C21 C 0.4440(2) 0.1950(8) 0.7939(3) 0.085(2) Uani 1 1 d . . . . .
H21A H 0.4423 0.1337 0.7572 0.128 Uiso 1 1 calc R U . . .
H21B H 0.4166 0.1864 0.7943 0.128 Uiso 1 1 calc R U . . .
H21C H 0.4683 0.1601 0.8371 0.128 Uiso 1 1 calc R U . . .
C21A C 0.3452(2) 0.1544(10) 0.2465(4) 0.119(3) Uani 1 1 d . . . . .
H21D H 0.3755 0.1781 0.2598 0.179 Uiso 1 1 calc R U . . .
H21E H 0.3303 0.1109 0.2011 0.179 Uiso 1 1 calc R U . . .
H21F H 0.3450 0.0825 0.2786 0.179 Uiso 1 1 calc R U . . .
C22 C 0.58017(18) 0.3838(9) 0.8631(3) 0.084(2) Uani 1 1 d . . . . .
H22A H 0.5841 0.2782 0.8560 0.126 Uiso 1 1 calc R U . . .
H22B H 0.6055 0.4185 0.9052 0.126 Uiso 1 1 calc R U . . .
H22C H 0.5773 0.4433 0.8253 0.126 Uiso 1 1 calc R U . . .
C22A C 0.2000(2) 0.1629(8) 0.1791(3) 0.083(2) Uani 1 1 d . . . . .
H22D H 0.1959 0.2296 0.2093 0.124 Uiso 1 1 calc R U . . .
H22E H 0.2095 0.0644 0.2003 0.124 Uiso 1 1 calc R U . . .
H22F H 0.1725 0.1528 0.1363 0.124 Uiso 1 1 calc R U . . .
C23 C 0.4294(3) 0.3205(13) 0.4383(4) 0.136(3) Uiso 1 1 d D . . . .
H23A H 0.3979 0.3378 0.4102 0.204 Uiso 1 1 calc R U . A 1
H23B H 0.4402 0.3671 0.4826 0.204 Uiso 1 1 calc R U . A 1
H23C H 0.4351 0.2127 0.4440 0.204 Uiso 1 1 calc R U . A 1
N18 N 0.41114(17) 0.9491(7) 0.5556(3) 0.0722(14) Uani 1 1 d D . . . .
N18A N 0.29107(18) 0.8742(7) 0.4348(3) 0.0748(15) Uani 1 1 d D . . . .
O1' O 0.41123(12) 0.6514(5) 0.51682(18) 0.0723(12) Uani 1 1 d . . . . .
O1A' O 0.32596(11) 0.5932(5) 0.49053(19) 0.0701(11) Uani 1 1 d . . . . .
O2' O 0.42752(13) 0.9350(6) 0.46604(19) 0.0839(14) Uani 1 1 d . . . . .
H2' H 0.4009 0.9140 0.4443 0.126 Uiso 1 1 calc R U . . .
O2A' O 0.28110(13) 0.8157(6) 0.5279(2) 0.0846(14) Uani 1 1 d . . . . .
H2A' H 0.3080 0.8007 0.5516 0.127 Uiso 1 1 calc R U . . .
O3 O 0.37031(16) 0.2394(6) 0.5306(3) 0.1161(17) Uiso 1 1 d G . . . .
H3D H 0.3918 0.2981 0.5566 0.174 Uiso 1 1 d G U . . .
H3E H 0.3581 0.2716 0.4893 0.174 Uiso 1 1 d G U . . .
O4 O 0.24305(17) 0.6762(7) 0.6009(3) 0.138(2) Uiso 1 1 d G . . . .
H4B H 0.2592 0.7115 0.5857 0.206 Uiso 1 1 d G U . . .
H4C H 0.2277 0.7479 0.6039 0.206 Uiso 1 1 d G U . . .
O10 O 0.33419(14) 0.8525(6) 0.3843(2) 0.0782(12) Uani 1 1 d . . . . .
O13 O 0.56184(12) 0.7396(5) 0.8376(2) 0.0769(12) Uani 1 1 d . . . . .
O13A O 0.17831(11) 0.5130(5) 0.1706(2) 0.0691(11) Uani 1 1 d . . . . .
O16 O 0.43686(16) 0.4403(6) 0.6261(2) 0.0944(15) Uani 1 1 d . . . . .
O16A O 0.32222(14) 0.3810(6) 0.3951(2) 0.0819(13) Uani 1 1 d . . . . .
O18 O 0.37269(13) 0.8491(5) 0.60474(19) 0.0734(12) Uani 1 1 d . . . . .
C24A C 0.4519(4) 0.3868(19) 0.4052(8) 0.091(3) Uiso 0.596(13) 1 d D . P B 1
N1A N 0.4708(5) 0.431(2) 0.3784(8) 0.157(5) Uiso 0.596(13) 1 d D . P B 1
C24B C 0.4487(6) 0.440(3) 0.4274(10) 0.091(3) Uiso 0.404(13) 1 d D . P B 2
N1B N 0.4630(8) 0.521(3) 0.4047(13) 0.157(5) Uiso 0.404(13) 1 d D . P B 2
H18 H 0.400(3) 1.036(7) 0.534(5) 0.189 Uiso 1 1 d D U . . .
H18A H 0.294(4) 0.972(4) 0.445(5) 0.189 Uiso 1 1 d D U . . .

loop_
_atom_site_aniso_label
_atom_site_aniso_U_11
_atom_site_aniso_U_22
_atom_site_aniso_U_33
_atom_site_aniso_U_23
_atom_site_aniso_U_13
_atom_site_aniso_U_12
C1 0.110(6) 0.108(7) 0.104(6) 0.017(5) 0.059(5) 0.037(5)
C1' 0.061(3) 0.083(5) 0.065(3) -0.013(3) 0.032(3) -0.007(3)
C1A' 0.049(3) 0.081(5) 0.061(3) 0.007(3) 0.025(3) -0.002(3)
C1A 0.094(5) 0.107(7) 0.095(5) 0.007(5) 0.043(4) -0.013(5)
C2' 0.066(4) 0.086(6) 0.067(4) -0.003(4) 0.038(3) -0.007(3)
C2 0.079(4) 0.101(6) 0.079(4) 0.020(4) 0.044(4) 0.028(4)
C2A 0.072(4) 0.085(5) 0.080(4) 0.005(4) 0.030(3) -0.013(4)
C2A' 0.068(4) 0.071(5) 0.067(4) 0.002(3) 0.034(3) 0.000(3)
C3' 0.078(4) 0.100(6) 0.072(4) -0.003(4) 0.038(3) -0.018(4)
C3 0.053(3) 0.084(5) 0.073(4) 0.009(4) 0.028(3) 0.002(3)
C3A' 0.062(4) 0.092(5) 0.081(4) 0.004(4) 0.040(3) 0.005(3)
C3A 0.056(3) 0.077(5) 0.064(3) -0.004(3) 0.032(3) -0.004(3)
C4 0.052(3) 0.097(6) 0.083(4) 0.008(4) 0.028(3) 0.006(4)
C4' 0.065(4) 0.090(6) 0.072(4) -0.009(4) 0.039(3) -0.020(4)
C4A 0.051(3) 0.090(6) 0.079(4) -0.006(4) 0.024(3) 0.003(4)
C4A' 0.060(3) 0.084(5) 0.069(4) 0.008(4) 0.027(3) 0.007(4)
C5' 0.086(4) 0.076(5) 0.080(5) -0.006(4) 0.042(4) -0.005(4)
C5 0.056(3) 0.073(5) 0.067(4) -0.002(3) 0.023(3) -0.007(3)
C5A' 0.059(3) 0.095(6) 0.073(4) 0.010(4) 0.029(3) -0.006(4)
C5A 0.056(3) 0.074(5) 0.077(4) -0.003(4) 0.019(3) 0.008(3)
C6 0.048(3) 0.076(5) 0.063(3) -0.004(3) 0.024(3) -0.001(3)
C6' 0.075(4) 0.083(5) 0.063(4) -0.010(4) 0.031(3) 0.000(4)
C6A 0.055(3) 0.062(4) 0.073(4) 0.009(3) 0.023(3) 0.003(3)
C6A' 0.048(3) 0.080(5) 0.083(4) 0.012(4) 0.025(3) -0.010(3)
C7 0.050(3) 0.069(4) 0.063(3) -0.007(3) 0.021(3) 0.004(3)
C7' 0.054(3) 0.083(5) 0.063(4) 0.001(4) 0.021(3) -0.009(3)
C7A' 0.046(3) 0.075(5) 0.066(4) 0.010(4) 0.018(3) 0.010(3)
C7A 0.056(3) 0.067(4) 0.070(4) 0.001(3) 0.025(3) -0.005(3)
C8' 0.052(3) 0.105(6) 0.082(4) -0.006(4) 0.033(3) 0.002(3)
C8 0.065(4) 0.086(5) 0.067(4) 0.009(4) 0.022(3) 0.016(3)
C8A' 0.064(4) 0.074(5) 0.063(4) 0.013(4) 0.029(3) 0.004(3)
C8A 0.065(4) 0.077(5) 0.087(4) -0.003(4) 0.032(3) -0.004(3)
C9' 0.062(4) 0.101(6) 0.088(5) -0.008(4) 0.044(4) -0.010(4)
C9 0.067(4) 0.095(6) 0.070(4) 0.012(4) 0.024(3) 0.010(4)
C9A' 0.062(3) 0.069(4) 0.073(4) 0.008(3) 0.028(3) 0.002(3)
C9A 0.078(4) 0.091(6) 0.077(4) -0.011(4) 0.034(3) -0.006(4)
C10 0.059(4) 0.105(6) 0.065(4) 0.001(4) 0.020(3) -0.002(4)
C10A 0.071(4) 0.097(6) 0.074(4) -0.001(4) 0.030(3) -0.008(4)
C11 0.051(3) 0.096(6) 0.064(4) -0.006(4) 0.020(3) -0.002(3)
C11A 0.064(4) 0.092(6) 0.071(4) 0.010(4) 0.023(3) -0.001(4)
C12 0.051(3) 0.082(5) 0.063(3) -0.003(3) 0.020(3) 0.002(3)
C12A 0.059(3) 0.064(4) 0.070(4) 0.000(3) 0.029(3) -0.003(3)
C13 0.052(3) 0.079(5) 0.070(4) -0.006(3) 0.028(3) -0.007(3)
C13A 0.044(3) 0.066(4) 0.070(4) 0.010(3) 0.024(3) -0.005(3)
C14 0.047(3) 0.074(5) 0.059(3) -0.003(3) 0.021(3) -0.006(3)
C14A 0.055(3) 0.058(4) 0.063(3) 0.009(3) 0.019(3) 0.004(3)
C15 0.050(3) 0.068(4) 0.059(3) -0.004(3) 0.020(3) 0.002(3)
C15A 0.051(3) 0.057(4) 0.063(3) 0.000(3) 0.022(3) -0.002(3)
C16 0.057(3) 0.062(5) 0.072(4) 0.001(4) 0.023(3) -0.001(3)
C16A 0.056(3) 0.063(4) 0.064(4) 0.004(3) 0.022(3) 0.002(3)
C17 0.055(3) 0.070(4) 0.055(3) -0.004(3) 0.029(3) 0.001(3)
C17A 0.050(3) 0.068(5) 0.063(3) 0.003(3) 0.025(3) 0.004(3)
C18 0.054(3) 0.068(4) 0.059(3) -0.004(3) 0.022(3) 0.010(3)
C18A 0.060(3) 0.068(5) 0.065(4) 0.001(3) 0.031(3) 0.001(3)
C19 0.091(5) 0.117(7) 0.092(5) 0.026(5) 0.031(4) 0.002(5)
C19A 0.094(5) 0.124(7) 0.107(6) -0.034(5) 0.046(4) -0.012(5)
C20 0.085(5) 0.092(6) 0.078(4) -0.010(4) 0.026(4) -0.003(4)
C20A 0.088(5) 0.098(6) 0.085(5) 0.011(4) 0.032(4) 0.018(4)
C21 0.079(4) 0.078(5) 0.090(4) 0.001(4) 0.036(4) -0.011(4)
C21A 0.076(5) 0.088(6) 0.151(7) -0.030(5) 0.026(5) 0.021(4)
C22 0.053(3) 0.107(6) 0.087(4) -0.003(4) 0.032(3) 0.012(4)
C22A 0.076(4) 0.079(5) 0.095(5) 0.000(4) 0.044(4) -0.018(4)
N18 0.068(3) 0.082(4) 0.078(3) 0.009(3) 0.046(3) 0.004(3)
N18A 0.069(3) 0.083(4) 0.081(3) -0.009(3) 0.043(3) -0.004(3)
O1' 0.064(2) 0.092(4) 0.063(2) -0.015(2) 0.034(2) -0.003(2)
O1A' 0.056(2) 0.081(3) 0.068(2) 0.010(2) 0.0274(19) 0.003(2)
O2' 0.076(3) 0.111(4) 0.062(2) 0.010(3) 0.033(2) -0.005(3)
O2A' 0.070(3) 0.117(4) 0.069(3) -0.006(3) 0.036(2) 0.012(3)
O10 0.078(3) 0.084(3) 0.080(3) -0.001(2) 0.046(2) -0.005(2)
O13 0.050(2) 0.096(4) 0.074(3) 0.000(3) 0.0230(19) -0.012(2)
O13A 0.048(2) 0.075(3) 0.076(3) -0.006(2) 0.0248(18) -0.0002(19)
O16 0.108(4) 0.071(4) 0.078(3) -0.009(3) 0.029(3) 0.002(3)
O16A 0.089(3) 0.067(3) 0.075(3) 0.008(3) 0.030(2) 0.010(3)
O18 0.066(2) 0.089(3) 0.070(2) 0.002(2) 0.038(2) 0.013(2)

loop_
_atom_type_symbol
_atom_type_description
_atom_type_scat_dispersion_real
_atom_type_scat_dispersion_imag
_atom_type_scat_source
C C 0.0181 0.0091 'International Tables Vol C Tables 4.2.6.8 and 6.1.1.4'
H H 0.0000 0.0000 'International Tables Vol C Tables 4.2.6.8 and 6.1.1.4'
N N 0.0311 0.0180 'International Tables Vol C Tables 4.2.6.8 and 6.1.1.4'
O O 0.0492 0.0322 'International Tables Vol C Tables 4.2.6.8 and 6.1.1.4'

loop_
_geom_angle_atom_site_label_1
_geom_angle_atom_site_label_2
_geom_angle_atom_site_label_3
_geom_angle
O1' C1' C17 58.9(3)
O1' C1' C2' 112.9(5)
C17 C1' C2' 108.4(5)
O1A' C1A' C17A 59.8(3)
O1A' C1A' C2A' 114.0(5)
C17A C1A' C2A' 109.3(5)
O2' C2' N18 110.9(5)
O2' C2' C3' 106.4(5)
N18 C2' C3' 112.5(6)
O2' C2' C1' 111.6(5)
N18 C2' C1' 101.8(5)
C3' C2' C1' 113.7(6)
C1 C2 C3 124.4(8)
C1A C2A C3A 126.3(8)
O2A' C2A' N18A 110.0(5)
O2A' C2A' C1A' 111.0(5)
N18A C2A' C1A' 102.1(5)
O2A' C2A' C3A' 108.5(5)
N18A C2A' C3A' 112.0(5)
C1A' C2A' C3A' 113.1(5)
C4' C3' C2' 112.9(6)
C4 C3 C2 116.8(6)
C4 C3 C15 110.1(5)
C2 C3 C15 110.9(6)
C4A' C3A' C2A' 111.6(5)
C4A C3A C2A 115.5(5)
C4A C3A C15A 111.1(5)
C2A C3A C15A 111.9(5)
C5 C4 C3 127.7(6)
C9' C4' C5' 117.7(6)
C9' C4' C3' 119.9(6)
C5' C4' C3' 121.8(7)
C5A C4A C3A 127.3(6)
C5A' C4A' C9A' 117.0(6)
C5A' C4A' C3A' 120.3(6)
C9A' C4A' C3A' 122.3(7)
C6' C5' C4' 120.4(7)
C4 C5 C6 123.3(6)
C4 C5 C21 119.0(6)
C6 C5 C21 116.9(6)
C6A' C5A' C4A' 121.5(7)
C4A C5A C21A 119.9(6)
C4A C5A C6A 121.5(6)
C21A C5A C6A 117.6(6)
C5 C6 C14 112.8(5)
C5 C6 C7 117.6(5)
C14 C6 C7 102.4(5)
C7' C6' C5' 120.6(6)
C5A C6A C14A 115.0(5)
C5A C6A C7A 118.3(5)
C14A C6A C7A 101.0(4)
C5A' C6A' C7A' 119.7(7)
C8 C7 C12 106.9(5)
C8 C7 C22 109.6(5)
C12 C7 C22 113.1(5)
C8 C7 C6 119.5(5)
C12 C7 C6 100.0(5)
C22 C7 C6 107.6(5)
C6' C7' C8' 120.9(6)
C6' C7' O13 121.4(6)
C8' C7' O13 117.4(6)
C8A' C7A' O13A 122.1(6)
C8A' C7A' C6A' 118.9(7)
O13A C7A' C6A' 118.8(7)
C8A C7A C22A 110.0(5)
C8A C7A C12A 107.5(5)
C22A C7A C12A 112.9(5)
C8A C7A C6A 119.4(5)
C22A C7A C6A 106.3(5)
C12A C7A C6A 100.6(5)
C7' C8' C9' 117.5(7)
C7 C8 C9 112.9(6)
C9A' C8A' C7A' 120.1(6)
C9A C8A C7A 111.8(5)
C4' C9' C8' 122.1(6)
C10 C9 C8 110.3(5)
C10 C9 C19 111.1(6)
C8 C9 C19 110.6(6)
C8A' C9A' C4A' 122.1(7)
C10A C9A C8A 110.3(6)
C10A C9A C19A 111.5(6)
C8A C9A C19A 110.6(6)
C9 C10 C11 115.3(6)
C9A C10A C11A 115.1(6)
C12 C11 C20 111.6(5)
C12 C11 C10 107.3(6)
C20 C11 C10 111.8(5)
C12A C11A C10A 108.5(5)
C12A C11A C20A 111.9(6)
C10A C11A C20A 111.6(6)
C13 C12 C11 118.7(6)
C13 C12 C7 105.6(5)
C11 C12 C7 115.9(5)
C13A C12A C11A 119.9(5)
C13A C12A C7A 105.2(5)
C11A C12A C7A 114.2(5)
O13 C13 C12 111.9(4)
O13 C13 C14 112.2(4)
C12 C13 C14 105.4(5)
O13A C13A C12A 110.8(4)
O13A C13A C14A 111.7(4)
C12A C13A C14A 105.2(5)
C13 C14 C15 111.8(5)
C13 C14 C6 106.6(5)
C15 C14 C6 116.1(4)
C13A C14A C6A 107.7(5)
C13A C14A C15A 112.4(5)
C6A C14A C15A 115.2(4)
C16 C15 C14 113.0(5)
C16 C15 C3 110.3(4)
C14 C15 C3 113.3(5)
C16A C15A C14A 111.2(5)
C16A C15A C3A 112.3(4)
C14A C15A C3A 113.8(5)
O16 C16 C15 123.4(6)
O16 C16 C17 121.0(6)
C15 C16 C17 115.6(6)
O16A C16A C17A 119.5(5)
O16A C16A C15A 120.8(6)
C17A C16A C15A 119.4(6)
O1' C17 C1' 58.9(3)
O1' C17 C16 119.3(5)
C1' C17 C16 124.3(5)
O1' C17 C18 109.6(5)
C1' C17 C18 105.8(6)
C16 C17 C18 122.4(5)
O1A' C17A C1A' 58.1(3)
O1A' C17A C16A 119.0(5)
C1A' C17A C16A 125.5(6)
O1A' C17A C18A 110.6(5)
C1A' C17A C18A 105.1(5)
C16A C17A C18A 121.9(6)
O18 C18 N18 127.4(6)
O18 C18 C17 125.6(6)
N18 C18 C17 106.9(5)
O10 C18A N18A 126.6(7)
O10 C18A C17A 126.0(6)
N18A C18A C17A 107.4(6)
C18 N18 C2' 116.9(6)
C18A N18A C2A' 115.8(6)
C17 O1' C1' 62.2(3)
C1A' O1A' C17A 62.1(3)
C7' O13 C13 110.3(4)
C7A' O13A C13A 111.5(4)
N1A C24A C23 175.6(17)
N1B C24B C23 163(3)

loop_
_geom_bond_atom_site_label_1
_geom_bond_atom_site_label_2
_geom_bond_distance
C1 C2 1.319(8)
C1' O1' 1.433(7)
C1' C17 1.481(8)
C1' C2' 1.530(9)
C1A' O1A' 1.408(6)
C1A' C17A 1.466(7)
C1A' C2A' 1.514(9)
C1A C2A 1.322(8)
C2' O2' 1.408(6)
C2' N18 1.454(7)
C2' C3' 1.525(8)
C2 C3 1.497(10)
C2A C3A 1.489(9)
C2A' O2A' 1.421(7)
C2A' N18A 1.442(8)
C2A' C3A' 1.540(8)
C3' C4' 1.509(8)
C3 C4 1.473(10)
C3 C15 1.556(7)
C3A' C4A' 1.489(8)
C3A C4A 1.479(9)
C3A C15A 1.553(7)
C4 C5 1.328(8)
C4' C9' 1.390(9)
C4' C5' 1.390(8)
C4A C5A 1.346(9)
C4A' C5A' 1.379(10)
C4A' C9A' 1.396(8)
C5' C6' 1.378(8)
C5 C6 1.509(7)
C5 C21 1.518(10)
C5A' C6A' 1.373(8)
C5A C21A 1.511(10)
C5A C6A 1.514(8)
C6 C14 1.563(9)
C6 C7 1.570(7)
C6' C7' 1.363(9)
C6A C14A 1.547(9)
C6A C7A 1.586(8)
C6A' C7A' 1.401(8)
C7 C8 1.527(8)
C7 C12 1.546(9)
C7 C22 1.548(7)
C7' C8' 1.388(8)
C7' O13 1.394(7)
C7A' C8A' 1.377(9)
C7A' O13A 1.380(7)
C7A C8A 1.534(8)
C7A C22A 1.536(8)
C7A C12A 1.546(8)
C8' C9' 1.397(9)
C8 C9 1.529(8)
C8A' C9A' 1.357(8)
C8A C9A 1.525(8)
C9 C10 1.518(10)
C9 C19 1.530(9)
C9A C10A 1.510(10)
C9A C19A 1.530(10)
C10 C11 1.534(9)
C10A C11A 1.524(9)
C11 C12 1.519(7)
C11 C20 1.525(10)
C11A C12A 1.523(8)
C11A C20A 1.527(10)
C12 C13 1.509(8)
C12A C13A 1.513(8)
C13 O13 1.471(6)
C13 C14 1.539(8)
C13A O13A 1.461(6)
C13A C14A 1.542(7)
C14 C15 1.548(7)
C14A C15A 1.548(8)
C15 C16 1.499(8)
C15A C16A 1.517(8)
C16 O16 1.220(7)
C16 C17 1.500(8)
C16A O16A 1.240(7)
C16A C17A 1.476(9)
C17 O1' 1.433(6)
C17 C18 1.520(8)
C17A O1A' 1.433(6)
C17A C18A 1.511(9)
C18 O18 1.227(6)
C18 N18 1.336(8)
C18A O10 1.236(7)
C18A N18A 1.343(8)
C23 C24B 1.331(18)
C23 C24A 1.449(14)
C24A N1A 1.161(13)
C24B N1B 1.126(19)
